data_4002045
loop_
_publ_author_name
'Peterson, Vanessa K.'
'Southon, Peter D.'
'Halder, Gregory J.'
'Price, David J.'
'Bevitt, Joseph J.'
'Kepert, Cameron J.'

_publ_contact_author
; 
 Cameron J. Kepert
 School of Chemistry, F11
 University of Sydney
 NSW 2006
 Australia
;
_publ_section_title
;
 Guest Adsorption in the Nanoporous Metal--Organic Framework
 Cu3(1,3,5-Benzenetricarboxylate)2: CombinedIn SituX-ray Diffraction and
 Vapor Sorption
;
_journal_issue 16
_journal_name_full 'Chemistry of Materials'
_journal_page_first 4712
_journal_paper_doi 10.1021/cm501138g
_journal_volume 26
_journal_year 2014
_chemical_formula_sum 'C28.5 H34 Cu3 O15.5'
_chemical_formula_weight 815.18
_chemical_name_common '[Cu3(BTC)2]+1PrOH'
_chemical_name_systematic
; 
 ? 
;
_space_group_IT_number 225
_symmetry_cell_setting cubic
_symmetry_Int_Tables_number 225
_symmetry_space_group_name_Hall '-F 4 2 3'
_symmetry_space_group_name_H-M 'F m -3 m'
_atom_sites_solution_hydrogens geom
_atom_sites_solution_primary direct
_atom_sites_solution_secondary difmap
_audit_creation_method SHELXL-97
_cell_angle_alpha 90.00
_cell_angle_beta 90.00
_cell_angle_gamma 90.00
_cell_formula_units_Z 16
_cell_length_a 26.3164(8)
_cell_length_b 26.3164(8)
_cell_length_c 26.3164(8)
_cell_measurement_reflns_used 3906
_cell_measurement_temperature 293(2)
_cell_measurement_theta_max 25.017
_cell_measurement_theta_min 2.68
_cell_volume 18225.5(10)
_computing_cell_refinement 'SAINT Ver. 7.23A  (Bruker-AXS, 2005)'
_computing_data_collection 'APEX2 Ver. 2.1-3 (Bruker-AXS, 2007)'
_computing_data_reduction 'SAINT Ver. 7.23A'
_computing_molecular_graphics 'Weblab ViewerPro 3.7, POV-Ray 3.6'
_computing_publication_material enCIFer
_computing_structure_refinement 'SHELXL-97 (Sheldrick, 1997)'
_computing_structure_solution 'SHELXS-97 (Sheldrick, 1997)'
_diffrn_ambient_temperature 293(2)
_diffrn_measured_fraction_theta_full 0.995
_diffrn_measured_fraction_theta_max 0.995
_diffrn_measurement_device_type 'Bruker-Nonius FR591 Kappa APEX II'
_diffrn_measurement_method 'phi and omega scan'
_diffrn_radiation_monochromator graphite
_diffrn_radiation_source 'fine-focus rotating anode'
_diffrn_radiation_type MoK\a
_diffrn_radiation_wavelength 0.71073
_diffrn_reflns_av_R_equivalents 0.0334
_diffrn_reflns_av_sigmaI/netI 0.0152
_diffrn_reflns_limit_h_max 19
_diffrn_reflns_limit_h_min -19
_diffrn_reflns_limit_k_max 24
_diffrn_reflns_limit_k_min -24
_diffrn_reflns_limit_l_max 34
_diffrn_reflns_limit_l_min -34
_diffrn_reflns_number 19408
_diffrn_reflns_theta_full 27.42
_diffrn_reflns_theta_max 27.42
_diffrn_reflns_theta_min 3.37
_diffrn_standards_decay_% 0.00
_diffrn_standards_interval_count 0
_diffrn_standards_number 0
_exptl_absorpt_coefficient_mu 1.439
_exptl_absorpt_correction_T_max 0.972
_exptl_absorpt_correction_T_min 0.891
_exptl_absorpt_correction_type multi-scan
_exptl_absorpt_process_details 'SADABS (Bruker-AXS, 2004)'
_exptl_crystal_colour blue
_exptl_crystal_density_diffrn 1.188
_exptl_crystal_density_method 'not measured'
_exptl_crystal_description octahedron
_exptl_crystal_F_000 6656
_exptl_crystal_size_max 0.08
_exptl_crystal_size_mid 0.08
_exptl_crystal_size_min 0.02
_refine_diff_density_max 0.376
_refine_diff_density_min -0.374
_refine_diff_density_rms 0.067
_refine_ls_extinction_method none
_refine_ls_goodness_of_fit_ref 1.106
_refine_ls_hydrogen_treatment constr
_refine_ls_matrix_type full
_refine_ls_number_parameters 63
_refine_ls_number_reflns 1093
_refine_ls_number_restraints 11
_refine_ls_restrained_S_all 1.101
_refine_ls_R_factor_all 0.0498
_refine_ls_R_factor_gt 0.0384
_refine_ls_shift/su_max 0.000
_refine_ls_shift/su_mean 0.000
_refine_ls_structure_factor_coef Fsqd
_refine_ls_weighting_details 'calc w=1/[\s^2^(Fo^2^)+(0.0835P)^2^+29.1507P] where P=(Fo^2^+2Fc^2^)/3'
_refine_ls_weighting_scheme calc
_refine_ls_wR_factor_gt 0.1214
_refine_ls_wR_factor_ref 0.1347
_reflns_number_gt 917
_reflns_number_total 1093
_reflns_threshold_expression >2sigma(I)
_cod_data_source_file cm501138g_si_003.cif
_cod_data_source_block 1-proh
_cod_depositor_comments
;
The following automatic conversions were performed:

'_symmetry_cell_setting' value 'Cubic' changed to 'cubic' according
to
/home/saulius/struct/COD-crude-data--automatic-downloads/rss-feeds/ACS/lib/dictionaries/cif_core.dic
dictionary named 'cif_core.dic' version 2.4.2 from 2011-04-26.

Automatic conversion script
Id: cif_fix_values 2281 2013-09-26 08:29:07Z andrius 

 Adding full bibliography for 4002043--4002052.cif.
;
_cod_original_sg_symbol_H-M Fm-3m
_cod_original_formula_sum 'C28.50 H34 Cu3 O15.50'
_cod_database_code 4002045

loop_
_symmetry_equiv_pos_as_xyz
'x, y, z'
'-y, x, z'
'-x, -y, z'
'y, -x, z'
'x, -z, y'
'x, -y, -z'
'x, z, -y'
'z, y, -x'
'-x, y, -z'
'-z, y, x'
'z, x, y'
'y, z, x'
'-y, -z, x'
'z, -x, -y'
'-y, z, -x'
'-z, -x, y'
'-z, x, -y'
'y, -z, -x'
'y, x, -z'
'-y, -x, -z'
'-x, z, y'
'-x, -z, -y'
'z, -y, x'
'-z, -y, -x'
'x, y+1/2, z+1/2'
'-y, x+1/2, z+1/2'
'-x, -y+1/2, z+1/2'
'y, -x+1/2, z+1/2'
'x, -z+1/2, y+1/2'
'x, -y+1/2, -z+1/2'
'x, z+1/2, -y+1/2'
'z, y+1/2, -x+1/2'
'-x, y+1/2, -z+1/2'
'-z, y+1/2, x+1/2'
'z, x+1/2, y+1/2'
'y, z+1/2, x+1/2'
'-y, -z+1/2, x+1/2'
'z, -x+1/2, -y+1/2'
'-y, z+1/2, -x+1/2'
'-z, -x+1/2, y+1/2'
'-z, x+1/2, -y+1/2'
'y, -z+1/2, -x+1/2'
'y, x+1/2, -z+1/2'
'-y, -x+1/2, -z+1/2'
'-x, z+1/2, y+1/2'
'-x, -z+1/2, -y+1/2'
'z, -y+1/2, x+1/2'
'-z, -y+1/2, -x+1/2'
'x+1/2, y, z+1/2'
'-y+1/2, x, z+1/2'
'-x+1/2, -y, z+1/2'
'y+1/2, -x, z+1/2'
'x+1/2, -z, y+1/2'
'x+1/2, -y, -z+1/2'
'x+1/2, z, -y+1/2'
'z+1/2, y, -x+1/2'
'-x+1/2, y, -z+1/2'
'-z+1/2, y, x+1/2'
'z+1/2, x, y+1/2'
'y+1/2, z, x+1/2'
'-y+1/2, -z, x+1/2'
'z+1/2, -x, -y+1/2'
'-y+1/2, z, -x+1/2'
'-z+1/2, -x, y+1/2'
'-z+1/2, x, -y+1/2'
'y+1/2, -z, -x+1/2'
'y+1/2, x, -z+1/2'
'-y+1/2, -x, -z+1/2'
'-x+1/2, z, y+1/2'
'-x+1/2, -z, -y+1/2'
'z+1/2, -y, x+1/2'
'-z+1/2, -y, -x+1/2'
'x+1/2, y+1/2, z'
'-y+1/2, x+1/2, z'
'-x+1/2, -y+1/2, z'
'y+1/2, -x+1/2, z'
'x+1/2, -z+1/2, y'
'x+1/2, -y+1/2, -z'
'x+1/2, z+1/2, -y'
'z+1/2, y+1/2, -x'
'-x+1/2, y+1/2, -z'
'-z+1/2, y+1/2, x'
'z+1/2, x+1/2, y'
'y+1/2, z+1/2, x'
'-y+1/2, -z+1/2, x'
'z+1/2, -x+1/2, -y'
'-y+1/2, z+1/2, -x'
'-z+1/2, -x+1/2, y'
'-z+1/2, x+1/2, -y'
'y+1/2, -z+1/2, -x'
'y+1/2, x+1/2, -z'
'-y+1/2, -x+1/2, -z'
'-x+1/2, z+1/2, y'
'-x+1/2, -z+1/2, -y'
'z+1/2, -y+1/2, x'
'-z+1/2, -y+1/2, -x'
'-x, -y, -z'
'y, -x, -z'
'x, y, -z'
'-y, x, -z'
'-x, z, -y'
'-x, y, z'
'-x, -z, y'
'-z, -y, x'
'x, -y, z'
'z, -y, -x'
'-z, -x, -y'
'-y, -z, -x'
'y, z, -x'
'-z, x, y'
'y, -z, x'
'z, x, -y'
'z, -x, y'
'-y, z, x'
'-y, -x, z'
'y, x, z'
'x, -z, -y'
'x, z, y'
'-z, y, -x'
'z, y, x'
'-x, -y+1/2, -z+1/2'
'y, -x+1/2, -z+1/2'
'x, y+1/2, -z+1/2'
'-y, x+1/2, -z+1/2'
'-x, z+1/2, -y+1/2'
'-x, y+1/2, z+1/2'
'-x, -z+1/2, y+1/2'
'-z, -y+1/2, x+1/2'
'x, -y+1/2, z+1/2'
'z, -y+1/2, -x+1/2'
'-z, -x+1/2, -y+1/2'
'-y, -z+1/2, -x+1/2'
'y, z+1/2, -x+1/2'
'-z, x+1/2, y+1/2'
'y, -z+1/2, x+1/2'
'z, x+1/2, -y+1/2'
'z, -x+1/2, y+1/2'
'-y, z+1/2, x+1/2'
'-y, -x+1/2, z+1/2'
'y, x+1/2, z+1/2'
'x, -z+1/2, -y+1/2'
'x, z+1/2, y+1/2'
'-z, y+1/2, -x+1/2'
'z, y+1/2, x+1/2'
'-x+1/2, -y, -z+1/2'
'y+1/2, -x, -z+1/2'
'x+1/2, y, -z+1/2'
'-y+1/2, x, -z+1/2'
'-x+1/2, z, -y+1/2'
'-x+1/2, y, z+1/2'
'-x+1/2, -z, y+1/2'
'-z+1/2, -y, x+1/2'
'x+1/2, -y, z+1/2'
'z+1/2, -y, -x+1/2'
'-z+1/2, -x, -y+1/2'
'-y+1/2, -z, -x+1/2'
'y+1/2, z, -x+1/2'
'-z+1/2, x, y+1/2'
'y+1/2, -z, x+1/2'
'z+1/2, x, -y+1/2'
'z+1/2, -x, y+1/2'
'-y+1/2, z, x+1/2'
'-y+1/2, -x, z+1/2'
'y+1/2, x, z+1/2'
'x+1/2, -z, -y+1/2'
'x+1/2, z, y+1/2'
'-z+1/2, y, -x+1/2'
'z+1/2, y, x+1/2'
'-x+1/2, -y+1/2, -z'
'y+1/2, -x+1/2, -z'
'x+1/2, y+1/2, -z'
'-y+1/2, x+1/2, -z'
'-x+1/2, z+1/2, -y'
'-x+1/2, y+1/2, z'
'-x+1/2, -z+1/2, y'
'-z+1/2, -y+1/2, x'
'x+1/2, -y+1/2, z'
'z+1/2, -y+1/2, -x'
'-z+1/2, -x+1/2, -y'
'-y+1/2, -z+1/2, -x'
'y+1/2, z+1/2, -x'
'-z+1/2, x+1/2, y'
'y+1/2, -z+1/2, x'
'z+1/2, x+1/2, -y'
'z+1/2, -x+1/2, y'
'-y+1/2, z+1/2, x'
'-y+1/2, -x+1/2, z'
'y+1/2, x+1/2, z'
'x+1/2, -z+1/2, -y'
'x+1/2, z+1/2, y'
'-z+1/2, y+1/2, -x'
'z+1/2, y+1/2, x'

loop_
_atom_site_label
_atom_site_type_symbol
_atom_site_fract_x
_atom_site_fract_y
_atom_site_fract_z
_atom_site_U_iso_or_equiv
_atom_site_adp_type
_atom_site_occupancy
_atom_site_calc_flag
_atom_site_refinement_flags
_atom_site_disorder_assembly
_atom_site_disorder_group
Cu1 Cu 0.284924(14) 0.284924(14) 0.0000 0.0380(3) Uani 1 d S . .
O1 O 0.24321(7) 0.31700(8) 0.05238(7) 0.0541(5) Uani 1 d . A .
C1 C 0.17756(10) 0.32244(10) 0.11293(13) 0.0455(8) Uani 1 d S A .
C2 C 0.20303(11) 0.29697(11) 0.06876(14) 0.0454(8) Uani 1 d S . .
C3 C 0.13443(10) 0.30123(14) 0.13443(10) 0.0460(8) Uani 1 d S . .
H3 H 0.1198 0.2726 0.1198 0.055 Uiso 1 calc SR A .
O1W O 0.34365(16) 0.34365(16) 0.0000 0.158(3) Uani 0.33 d SP A 1
O11 O 0.34365(16) 0.34365(16) 0.0000 0.158(3) Uani 0.67 d SPD A -2
C11 C 0.3867(19) 0.359(2) -0.0389(13) 0.20(2) Uiso 0.17 d PD A -2
C12 C 0.360(2) 0.374(2) -0.0866(10) 0.35(6) Uiso 0.17 d PD A -2
C13 C 0.380(3) 0.344(3) -0.1306(15) 0.30(4) Uiso 0.17 d PD A -2
O21 O 0.3227(4) 0.3227(4) 0.1773(4) 0.38(6) Uiso 0.25 d SPD . .
C21 C 0.2900(3) 0.2900(3) 0.2100(3) 0.16(3) Uiso 0.25 d SPD . .
C22 C 0.2500 0.2500 0.2107(7) 0.19(4) Uiso 0.17 d SPD . .
C23 C 0.2362(4) 0.2362(4) 0.2638(4) 0.30(6) Uiso 0.25 d SPD . .
C31 C 0.5000 0.241(3) 0.0000 0.150 Uiso 0.26(2) d SPD . .
C32 C 0.4603(3) 0.237(2) -0.0397(3) 0.150 Uiso 0.129(10) d SPD . .
C33 C 0.443(2) 0.288(4) -0.057(2) 0.150 Uiso 0.064(5) d SPD . .

loop_
_atom_site_aniso_label
_atom_site_aniso_U_11
_atom_site_aniso_U_22
_atom_site_aniso_U_33
_atom_site_aniso_U_23
_atom_site_aniso_U_13
_atom_site_aniso_U_12
Cu1 0.0416(3) 0.0416(3) 0.0309(3) 0.000 0.000 -0.0137(2)
O1 0.0576(11) 0.0570(11) 0.0476(10) -0.0115(8) 0.0119(8) -0.0148(9)
C1 0.0483(12) 0.0483(12) 0.0397(17) -0.0032(11) 0.0032(11) -0.0021(15)
C2 0.0499(12) 0.0499(12) 0.0365(17) -0.0008(11) 0.0008(11) -0.0048(16)
C3 0.0452(11) 0.0475(19) 0.0452(11) -0.0057(11) -0.0016(14) -0.0057(11)
O1W 0.129(4) 0.129(4) 0.216(9) 0.000 0.000 -0.083(5)
O11 0.129(4) 0.129(4) 0.216(9) 0.000 0.000 -0.083(5)

loop_
_atom_type_symbol
_atom_type_description
_atom_type_scat_dispersion_real
_atom_type_scat_dispersion_imag
_atom_type_scat_source
C C 0.0033 0.0016 'International Tables Vol C Tables 4.2.6.8 and 6.1.1.4'
H H 0.0000 0.0000 'International Tables Vol C Tables 4.2.6.8 and 6.1.1.4'
O O 0.0106 0.0060 'International Tables Vol C Tables 4.2.6.8 and 6.1.1.4'
Cu Cu 0.3201 1.2651 'International Tables Vol C Tables 4.2.6.8 and 6.1.1.4'

loop_
_geom_angle_atom_site_label_1
_geom_angle_atom_site_label_2
_geom_angle_atom_site_label_3
_geom_angle
_geom_angle_site_symmetry_1
_geom_angle_site_symmetry_3
O1 Cu1 O1 89.29(12) 19 99
O1 Cu1 O1 89.74(12) 19 116
O1 Cu1 O1 169.47(11) 99 116
O1 Cu1 O1 169.47(11) 19 .
O1 Cu1 O1 89.74(12) 99 .
O1 Cu1 O1 89.29(12) 116 .
O1 Cu1 O1W 95.27(6) 19 .
O1 Cu1 O1W 95.27(6) 99 .
O1 Cu1 O1W 95.27(6) 116 .
O1 Cu1 O1W 95.27(6) . .
O1 Cu1 Cu1 84.73(6) 19 169
O1 Cu1 Cu1 84.73(6) 99 169
O1 Cu1 Cu1 84.73(6) 116 169
O1 Cu1 Cu1 84.73(6) . 169
O1W Cu1 Cu1 180.00(16) . 169
C2 O1 Cu1 122.2(2) . .
C3 C1 C3 119.6(4) 85 .
C3 C1 C2 120.16(18) 85 .
C3 C1 C2 120.16(18) . .
O1 C2 O1 126.0(4) 187 .
O1 C2 C1 117.00(17) 187 .
O1 C2 C1 117.00(17) . .
C1 C3 C1 120.4(4) . 38
C1 C3 H3 119.8 . .
C1 C3 H3 119.8 38 .
C11 C12 C13 110.5(11) . .
C22 C21 C22 58.9(9) . 176
C22 C21 C22 58.9(9) . 175
C22 C21 C22 58.9(9) 176 175
C22 C21 O21 145.4(6) . .
C22 C21 O21 145.4(6) 176 .
C22 C21 O21 145.4(6) 175 .
C22 C21 C23 29.4(4) . 148
C22 C21 C23 29.4(4) 176 148
C22 C21 C23 54.8(6) 175 148
O21 C21 C23 159.8(7) . 148
C22 C21 C23 29.4(4) . 122
C22 C21 C23 54.8(6) 176 122
C22 C21 C23 29.4(4) 175 122
O21 C21 C23 159.8(7) . 122
C23 C21 C23 34.9(11) 148 122
C22 C21 C23 54.8(6) . 75
C22 C21 C23 29.4(4) 176 75
C22 C21 C23 29.4(4) 175 75
O21 C21 C23 159.8(7) . 75
C23 C21 C23 34.9(11) 148 75
C23 C21 C23 34.9(11) 122 75
C23 C22 C23 75(3) 148 122
C23 C22 C22 30.08(12) 148 176
C23 C22 C22 75.2(15) 122 176
C23 C22 C22 30.08(12) 148 149
C23 C22 C22 75.2(15) 122 149
C22 C22 C22 60.0 176 149
C23 C22 C22 75.2(15) 148 175
C23 C22 C22 30.08(12) 122 175
C22 C22 C22 60.0 176 175
C22 C22 C22 90.0 149 175
C23 C22 C22 75.2(15) 148 130
C23 C22 C22 30.08(12) 122 130
C22 C22 C22 90.000(1) 176 130
C22 C22 C22 60.000(1) 149 130
C22 C22 C22 60.0 175 130
C23 C22 C21 90.6(4) 148 75
C23 C22 C21 90.6(4) 122 75
C22 C22 C21 120.6(5) 176 75
C22 C22 C21 60.6(5) 149 75
C22 C22 C21 120.6(5) 175 75
C22 C22 C21 60.6(5) 130 75
C23 C22 C21 90.6(4) 148 .
C23 C22 C21 90.6(4) 122 .
C22 C22 C21 60.6(5) 176 .
C22 C22 C21 120.6(5) 149 .
C22 C22 C21 60.6(5) 175 .
C22 C22 C21 120.6(5) 130 .
C21 C22 C21 178.6(11) 75 .
C23 C22 C23 41.9(17) 148 .
C23 C22 C23 41.9(17) 122 .
C22 C22 C23 60.6(5) 176 .
C22 C22 C23 33.2(2) 149 .
C22 C22 C23 60.6(5) 175 .
C22 C22 C23 33.2(2) 130 .
C21 C22 C23 70.5(4) 75 .
C21 C22 C23 110.9(11) . .
C23 C22 C23 41.9(17) 148 75
C23 C22 C23 41.9(17) 122 75
C22 C22 C23 33.2(2) 176 75
C22 C22 C23 60.6(5) 149 75
C22 C22 C23 33.2(2) 175 75
C22 C22 C23 60.6(5) 130 75
C21 C22 C23 110.9(11) 75 75
C21 C22 C23 70.5(4) . 75
C23 C22 C23 40.4(11) . 75
C22 C23 C22 119.8(2) 149 122
C22 C23 C22 119.8(2) 149 130
C22 C23 C22 119.8(2) 122 130
C22 C23 C23 52.5(17) 149 148
C22 C23 C23 104.8(15) 122 148
C22 C23 C23 104.8(15) 130 148
C22 C23 C23 104.8(15) 149 75
C22 C23 C23 52.5(17) 122 75
C22 C23 C23 104.8(15) 130 75
C23 C23 C23 60.000(2) 148 75
C22 C23 C23 104.8(15) 149 122
C22 C23 C23 104.8(15) 122 122
C22 C23 C23 52.5(17) 130 122
C23 C23 C23 60.000(4) 148 122
C23 C23 C23 60.000(3) 75 122
C22 C23 C22 71.6(13) 149 176
C22 C23 C22 71.6(13) 122 176
C22 C23 C22 122(2) 130 176
C23 C23 C22 33.2(2) 148 176
C23 C23 C22 33.2(2) 75 176
C23 C23 C22 69.8(6) 122 176
C22 C23 C22 71.6(13) 149 .
C22 C23 C22 122(2) 122 .
C22 C23 C22 71.6(13) 130 .
C23 C23 C22 33.2(2) 148 .
C23 C23 C22 69.8(6) 75 .
C23 C23 C22 33.2(2) 122 .
C22 C23 C22 58.8(9) 176 .
C22 C23 C22 122(2) 149 175
C22 C23 C22 71.6(13) 122 175
C22 C23 C22 71.6(13) 130 175
C23 C23 C22 69.8(6) 148 175
C23 C23 C22 33.2(2) 75 175
C23 C23 C22 33.2(2) 122 175
C22 C23 C22 58.8(9) 176 175
C22 C23 C22 58.8(9) . 175
C22 C23 C21 59.994(10) 149 75
C22 C23 C21 177(2) 122 75
C22 C23 C21 59.994(10) 130 75
C23 C23 C21 72.6(6) 148 75
C23 C23 C21 124.5(7) 75 75
C23 C23 C21 72.6(6) 122 75
C22 C23 C21 105.8(8) 176 75
C22 C23 C21 54.7(2) . 75
C22 C23 C21 105.8(8) 175 75
C22 C23 C21 59.994(12) 149 122
C22 C23 C21 59.994(12) 122 122
C22 C23 C21 177(2) 130 122
C23 C23 C21 72.6(6) 148 122
C23 C23 C21 72.6(6) 75 122
C23 C23 C21 124.5(7) 122 122
C22 C23 C21 54.7(2) 176 122
C22 C23 C21 105.8(8) . 122
C22 C23 C21 105.8(8) 175 122
C21 C23 C21 119.98(3) 75 122
C22 C23 C21 177(2) 149 148
C22 C23 C21 59.994(11) 122 148
C22 C23 C21 59.994(12) 130 148
C23 C23 C21 124.5(7) 148 148
C23 C23 C21 72.6(6) 75 148
C23 C23 C21 72.6(6) 122 148
C22 C23 C21 105.8(8) 176 148
C22 C23 C21 105.8(8) . 148
C22 C23 C21 54.7(2) 175 148
C21 C23 C21 119.98(3) 75 148
C21 C23 C21 119.98(3) 122 148
C32 C31 C32 89.7(6) 9_655 102_655
C32 C31 C32 171(8) 9_655 .
C32 C31 C32 89.7(6) 102_655 .
C32 C31 C32 89.7(6) 9_655 99
C32 C31 C32 171(8) 102_655 99
C32 C31 C32 89.7(6) . 99
C31 C32 C33 111.1(11) . .

loop_
_geom_bond_atom_site_label_1
_geom_bond_atom_site_label_2
_geom_bond_distance
_geom_bond_site_symmetry_2
Cu1 O1 1.9538(18) 19
Cu1 O1 1.9538(18) 99
Cu1 O1 1.9538(18) 116
Cu1 O1 1.9538(18) .
Cu1 O1W 2.186(6) .
Cu1 Cu1 2.5995(11) 169
O1 C2 1.258(2) .
C1 C3 1.386(2) 85
C1 C3 1.386(2) .
C1 C2 1.500(5) .
C2 O1 1.258(2) 187
C3 C1 1.386(2) 38
C3 H3 0.9300 .
C11 C12 1.490(10) .
C12 C13 1.491(10) .
O21 C21 1.491(10) .
C21 C22 1.488(10) .
C21 C22 1.488(10) 176
C21 C22 1.488(10) 175
C21 C23 1.718(12) 148
C21 C23 1.718(12) 122
C21 C23 1.718(12) 75
C22 C23 0.845(14) 148
C22 C23 0.845(14) 122
C22 C22 1.46(3) 176
C22 C22 1.46(3) 149
C22 C22 1.46(3) 175
C22 C22 1.46(3) 130
C22 C21 1.488(10) 75
C22 C23 1.489(10) .
C22 C23 1.489(10) 75
C23 C22 0.845(14) 149
C23 C22 0.845(14) 122
C23 C22 0.845(14) 130
C23 C23 1.03(3) 148
C23 C23 1.03(3) 75
C23 C23 1.03(3) 122
C23 C22 1.489(10) 176
C23 C22 1.489(10) 175
C23 C21 1.718(12) 75
C23 C21 1.718(12) 122
C23 C21 1.718(12) 148
C31 C32 1.482(10) 9_655
C31 C32 1.482(10) 102_655
C31 C32 1.482(10) .
C31 C32 1.482(10) 99
C32 C33 1.489(10) .
